data_7117821
loop_
_publ_author_name
'Qijian Ni'
'Jiawen Xiong'
'Xiaoxiao Song'
'Gerhard Raabe'
'Dieter Enders'

_publ_section_title
;
 NHC-catalyzed activation of alpha,beta-unsaturated N-acyltriazoles: an
 easy access to dihydropyranones
;
_journal_name_full Chem.Commun.
_journal_page_first 14628
_journal_paper_doi 10.1039/C5cc06044C
_journal_volume 51
_journal_year 2015
_chemical_formula_moiety 'C20 H17 Cl1 O4'
_chemical_formula_sum 'C20 H17 Cl O4'
_chemical_formula_weight 356.82
_space_group_IT_number 4
_symmetry_cell_setting monoclinic
_symmetry_space_group_name_Hall 'P 2yb'
_symmetry_space_group_name_H-M 'P 1 21 1'
_audit_update_record
;
2015-07-13 deposited with the CCDC.
2015-08-14 downloaded from the CCDC.
;
_cell_angle_alpha 90.00000
_cell_angle_beta 91.157(3)
_cell_angle_gamma 90.00000
_cell_formula_units_Z 2
_cell_length_a 9.7149(5)
_cell_length_b 5.7291(3)
_cell_length_c 15.1330(8)
_cell_measurement_reflns_used 6167
_cell_measurement_temperature 100
_cell_measurement_theta_max 66.59
_cell_measurement_theta_min 2.92
_cell_volume 842.10(8)
_computing_data_reduction 'xtal ADDREF SORTRF'
_computing_molecular_graphics xtal
_computing_publication_material 'xtal BONDLA CIFIO'
_computing_structure_refinement 'xtal CRYLSQ'
_computing_structure_solution xtal
_diffrn_ambient_temperature 100
_diffrn_measurement_device_type 'Bruker APEX-II CCD'
_diffrn_measurement_method '\f and \w scans'
_diffrn_radiation_detector 'Bruker APEX-II CCD'
_diffrn_radiation_monochromator graphite
_diffrn_radiation_source 'micro source'
_diffrn_radiation_type 'Cu K\a'
_diffrn_radiation_wavelength 1.54178
_diffrn_reflns_av_R_equivalents .025
_diffrn_reflns_av_sigmaI/netI .035
_diffrn_reflns_limit_h_max 11
_diffrn_reflns_limit_h_min -11
_diffrn_reflns_limit_k_max 6
_diffrn_reflns_limit_k_min -6
_diffrn_reflns_limit_l_max 17
_diffrn_reflns_limit_l_min -17
_diffrn_reflns_number 19118
_diffrn_reflns_theta_max 67.1
_diffrn_reflns_theta_min 2.92
_exptl_absorpt_coefficient_mu 2.2
_exptl_absorpt_correction_T_max 0.7530
_exptl_absorpt_correction_T_min 0.5730
_exptl_absorpt_correction_type multi-scan
_exptl_absorpt_process_details SADABS
_exptl_crystal_colour colourless
_exptl_crystal_density_diffrn 1.407
_exptl_crystal_description irregular
_exptl_crystal_F_000 372
_exptl_crystal_recrystallization_method 'Re-crystallisation from solvent: '
_exptl_crystal_size_max 0.983
_exptl_crystal_size_mid 0.224
_exptl_crystal_size_min 0.119
_refine_diff_density_max .223
_refine_diff_density_min -.149
_refine_ls_abs_structure_details 'Flack parameter'
_refine_ls_abs_structure_Flack 0.067(16)
_refine_ls_extinction_coef 161(72)
_refine_ls_extinction_expression 'Eq22 p292 "Cryst. Comp." Munksgaard 1970'
_refine_ls_extinction_method Zachariasen
_refine_ls_goodness_of_fit_all .989
_refine_ls_goodness_of_fit_ref 1.
_refine_ls_hydrogen_treatment refall
_refine_ls_matrix_type full
_refine_ls_number_constraints 0
_refine_ls_number_parameters 294
_refine_ls_number_reflns 2587
_refine_ls_number_restraints 0
_refine_ls_R_factor_all .032
_refine_ls_R_factor_gt .03
_refine_ls_shift/su_max .
_refine_ls_shift/su_mean .
_refine_ls_structure_factor_coef F
_refine_ls_weighting_details
;
1/[2.25\s^2^(F)]
;
_refine_ls_weighting_scheme calc
_refine_ls_wR_factor_all .025
_refine_ls_wR_factor_ref .025
_reflns_d_resolution_high .837
_reflns_d_resolution_low 15.084
_reflns_Friedel_coverage .802
_reflns_limit_h_max 11
_reflns_limit_h_min 0
_reflns_limit_k_max 6
_reflns_limit_k_min 0
_reflns_limit_l_max 17
_reflns_limit_l_min -17
_reflns_number_gt 2587
_reflns_number_total 2652
_reflns_threshold_expression 'I > 2.00 sig(I)'
_cod_data_source_file c5cc06044c2.cif
_cod_data_source_block gr0798
_cod_original_sg_symbol_Hall p_2y1
_cod_original_sg_symbol_H-M P_1_21_1
_cod_original_formula_sum 'C20 H17 Cl1 O4'
_cod_database_code 7117821

loop_
_symmetry_equiv_pos_as_xyz
+x,+y,+z
-x,1/2+y,-z

loop_
_atom_site_label
_atom_site_fract_x
_atom_site_fract_y
_atom_site_fract_z
_atom_site_U_iso_or_equiv
_atom_site_adp_type
_atom_site_occupancy
Cl -.44436(4) .29125 .93270(3) .0245(2) Uani 1.00000
O1 .04183(11) .5941(2) .58595(7) .0201(6) Uani 1.00000
O2 -.15942(12) .5825(2) .51641(8) .0287(6) Uani 1.00000
O4 .28261(12) .8193(3) .80677(9) .0358(7) Uani 1.00000
O3 .10799(11) 1.05259(19) .84396(7) .0185(6) Uani 1.00000
C5 -.29871(16) .8140(3) .78639(10) .0176(7) Uani 1.00000
C11 .26847(16) .5875(3) .64427(10) .0166(7) Uani 1.00000
C17 .07727(15) .8233(3) .71616(10) .0147(7) Uani 1.00000
C2 -.20752(17) .3873(3) .85049(10) .0182(8) Uani 1.00000
C6 -.38665(17) .6774(3) .83591(11) .0189(8) Uani 1.00000
C3 -.12109(16) .5254(3) .80015(10) .0160(8) Uani 1.00000
C10 .12676(16) .6833(3) .65307(11) .0162(7) Uani 1.00000
C15 .43334(18) .2846(4) .67773(12) .0271(9) Uani 1.00000
C20 .1257(2) 1.3187(3) .96720(12) .0308(10) Uani 1.00000
C18 .16848(16) .8933(3) .79170(10) .0176(7) Uani 1.00000
C4 -.16501(15) .7413(2) .76792(9) .0145(7) Uani 1.00000
C14 .53039(17) .3988(3) .62757(12) .0241(8) Uani 1.00000
C13 .49618(18) .6051(3) .58477(11) .0242(9) Uani 1.00000
C19 .19323(19) 1.1225(4) .92010(12) .0280(10) Uani 1.00000
C12 .36509(17) .7002(3) .59297(11) .0209(8) Uani 1.00000
C16 .30278(19) .3791(3) .68616(13) .0260(9) Uani 1.00000
C9 -.08767(16) .6860(3) .56829(11) .0200(8) Uani 1.00000
C1 -.33889(16) .4652(3) .86788(10) .0185(8) Uani 1.00000
C8 -.12040(17) .9069(3) .61519(11) .0192(8) Uani 1.00000
C7 -.07225(15) .8973(3) .71299(10) .0152(7) Uani 1.00000
H5 -.3301(18) .967(3) .7630(12) .013(4) Uiso 1.00000
H16 .241(2) .303(4) .7228(13) .027(5) Uiso 1.00000
H8b -.076(2) 1.023(4) .5868(15) .032(5) Uiso 1.00000
H3 -.024(2) .467(3) .7896(13) .025(5) Uiso 1.00000
H14 .623(2) .327(4) .6228(13) .032(5) Uiso 1.00000
H12 .338(2) .849(3) .5597(13) .019(4) Uiso 1.00000
H2 -.181(2) .242(4) .8721(13) .021(5) Uiso 1.00000
H6 -.478(3) .723(3) .8472(15) .035(6) Uiso 1.00000
H7 -.0828(17) 1.052(3) .7354(11) .011(4) Uiso 1.00000
H8a -.219(2) .941(3) .6090(13) .023(5) Uiso 1.00000
H20a .177(2) 1.361(3) 1.0184(15) .029(5) Uiso 1.00000
H20c .030(3) 1.264(5) .9871(17) .051(7) Uiso 1.00000
H19b .277(3) 1.178(4) .8958(18) .050(7) Uiso 1.00000
H13 .562(2) .679(4) .5487(15) .032(5) Uiso 1.00000
H15 .454(2) .145(4) .7060(15) .031(5) Uiso 1.00000
H19a .199(2) .992(4) .9575(17) .040(6) Uiso 1.00000
H20b .113(3) 1.448(5) .9277(18) .050(7) Uiso 1.00000

loop_
_atom_site_aniso_label
_atom_site_aniso_U_11
_atom_site_aniso_U_22
_atom_site_aniso_U_33
_atom_site_aniso_U_12
_atom_site_aniso_U_13
_atom_site_aniso_U_23
Cl .01939(19) .0271(2) .0271(2) -.00691(16) .00600(14) .00125(17)
O1 .0157(6) .0229(6) .0216(6) .0013(4) -.0009(4) -.0053(5)
O2 .0199(6) .0396(7) .0265(6) -.0018(5) -.0025(5) -.0094(5)
O4 .0200(6) .0509(8) .0358(7) .0148(6) -.0109(5) -.0175(6)
O3 .0160(6) .0212(6) .0180(6) .0003(4) -.0025(4) -.0036(4)
C5 .0153(7) .0174(8) .0200(7) .0029(7) -.0029(6) -.0016(7)
C11 .0152(8) .0161(7) .0187(8) .0029(6) .0005(6) -.0025(6)
C17 .0139(7) .0121(7) .0183(7) -.0017(6) .0019(6) .0025(6)
C2 .0186(8) .0166(8) .0194(8) .0003(6) .0009(6) .0003(6)
C6 .0118(8) .0240(8) .0209(8) .0018(6) .0012(6) -.0032(6)
C3 .0126(8) .0169(8) .0186(8) .0012(6) .0003(6) -.0021(6)
C10 .0154(8) .0142(7) .0191(8) -.0021(6) .0003(6) .0021(6)
C15 .0268(9) .0178(8) .0366(9) .0055(8) -.0013(7) .0013(9)
C20 .0368(11) .0282(10) .0269(9) .0051(8) -.0120(8) -.0069(9)
C18 .0148(8) .0191(7) .0188(8) -.0005(6) .0006(6) .0008(6)
C4 .0134(7) .0167(9) .0133(7) -.0012(6) -.0018(6) -.0024(5)
C14 .0167(9) .0289(8) .0267(9) .0078(7) -.0017(7) -.0075(7)
C13 .0159(8) .0326(9) .0243(9) .0001(7) .0031(7) .0009(8)
C19 .0214(9) .0378(11) .0246(9) .0015(8) -.0075(7) -.0082(8)
C12 .0178(8) .0227(8) .0222(8) .0033(6) .0006(6) .0015(7)
C16 .0201(9) .0206(8) .0373(10) -.0004(7) .0043(8) .0059(7)
C9 .0147(8) .0286(9) .0167(8) -.0019(6) .0010(7) .0007(6)
C1 .0155(8) .0218(9) .0182(8) -.0052(6) -.0005(6) -.0031(6)
C8 .0143(8) .0227(8) .0206(8) .0012(7) -.0004(6) .0034(7)
C7 .0137(8) .0136(7) .0181(8) .0001(6) -.0017(6) -.0016(6)

loop_
_atom_type_symbol
_atom_type_oxidation_number
_atom_type_number_in_cell
_atom_type_scat_dispersion_real
_atom_type_scat_dispersion_imag
_atom_type_scat_source
C 0 40 .017 .009 'IT Vol C. Table 6.1.1.4  Table 6.1.1.5'
H 0 34 0 0 'IT Vol C. Table 6.1.1.4  Table 6.1.1.5'
O 0 8 .047 .032 'IT Vol C. Table 6.1.1.4  Table 6.1.1.5'
Cl 0 2 .348 .702 'IT Vol C. Table 6.1.1.4  Table 6.1.1.5'

loop_
_geom_angle_atom_site_label_1
_geom_angle_atom_site_label_2
_geom_angle_atom_site_label_3
_geom_angle_site_symmetry_1
_geom_angle_site_symmetry_2
_geom_angle_site_symmetry_3
_geom_angle
C9 O1 C10 . . . 121.58(12)
C18 O3 C19 . . . 113.62(12)
H5 C5 C6 . . . 120.2(10)
H5 C5 C4 . . . 118.2(10)
C6 C5 C4 . . . 121.61(15)
C12 C11 C16 . . . 119.72(15)
C12 C11 C10 . . . 120.96(14)
C16 C11 C10 . . . 119.30(15)
C10 C17 C18 . . . 119.41(14)
C10 C17 C7 . . . 120.13(14)
C18 C17 C7 . . . 120.36(13)
H2 C2 C1 . . . 118.1(12)
H2 C2 C3 . . . 122.6(12)
C1 C2 C3 . . . 119.33(15)
H6 C6 C1 . . . 119.4(13)
H6 C6 C5 . . . 122.1(13)
C1 C6 C5 . . . 118.53(15)
H3 C3 C2 . . . 118.0(11)
H3 C3 C4 . . . 121.2(11)
C2 C3 C4 . . . 120.83(14)
C17 C10 O1 . . . 121.48(14)
C17 C10 C11 . . . 128.89(14)
O1 C10 C11 . . . 109.53(13)
H15 C15 C14 . . . 121.0(14)
H15 C15 C16 . . . 119.1(14)
C14 C15 C16 . . . 119.94(18)
H20a C20 H20b . . . 112(2)
H20a C20 H20c . . . 107(2)
H20a C20 C19 . . . 110.8(12)
H20b C20 H20c . . . 108(2)
H20b C20 C19 . . . 109.5(16)
H20c C20 C19 . . . 108.7(15)
O4 C18 O3 . . . 122.48(15)
O4 C18 C17 . . . 125.62(15)
O3 C18 C17 . . . 111.90(13)
C3 C4 C5 . . . 118.29(14)
C3 C4 C7 . . . 122.02(13)
C5 C4 C7 . . . 119.69(13)
H14 C14 C13 . . . 122.0(12)
H14 C14 C15 . . . 118.1(12)
C13 C14 C15 . . . 119.97(16)
H13 C13 C14 . . . 119.3(13)
H13 C13 C12 . . . 120.5(13)
C14 C13 C12 . . . 120.21(16)
H19a C19 H19b . . . 117(2)
H19a C19 O3 . . . 106.5(15)
H19a C19 C20 . . . 109.5(15)
H19b C19 O3 . . . 105.1(16)
H19b C19 C20 . . . 108.5(15)
O3 C19 C20 . . . 109.61(15)
H12 C12 C11 . . . 119.5(11)
H12 C12 C13 . . . 120.6(11)
C11 C12 C13 . . . 119.83(16)
H16 C16 C15 . . . 118.2(13)
H16 C16 C11 . . . 121.4(13)
C15 C16 C11 . . . 120.32(17)
O2 C9 O1 . . . 116.94(15)
O2 C9 C8 . . . 127.38(15)
O1 C9 C8 . . . 115.67(13)
C2 C1 C6 . . . 121.41(15)
C2 C1 Cl . . . 118.51(12)
C6 C1 Cl . . . 120.08(12)
H8b C8 H8a . . . 106.2(18)
H8b C8 C9 . . . 106.9(15)
H8b C8 C7 . . . 110.1(14)
H8a C8 C9 . . . 110.0(11)
H8a C8 C7 . . . 112.0(11)
C9 C8 C7 . . . 111.29(14)
H7 C7 C17 . . . 111.0(10)
H7 C7 C4 . . . 106.4(10)
H7 C7 C8 . . . 105.9(10)
C17 C7 C4 . . . 113.28(13)
C17 C7 C8 . . . 108.21(13)
C4 C7 C8 . . . 111.84(12)

loop_
_geom_bond_atom_site_label_1
_geom_bond_atom_site_label_2
_geom_bond_site_symmetry_1
_geom_bond_site_symmetry_2
_geom_bond_distance
Cl C1 . . 1.7453(16)
O1 C9 . . 1.385(2)
O1 C10 . . 1.393(2)
O2 C9 . . 1.197(2)
O4 C18 . . 1.205(2)
O3 C18 . . 1.350(2)
O3 C19 . . 1.461(2)
C5 H5 . . .990(18)
C5 C6 . . 1.389(2)
C5 C4 . . 1.398(2)
C11 C12 . . 1.389(2)
C11 C16 . . 1.389(2)
C11 C10 . . 1.491(2)
C17 C10 . . 1.343(2)
C17 C18 . . 1.487(2)
C17 C7 . . 1.513(2)
C2 H2 . . .93(2)
C2 C1 . . 1.382(2)
C2 C3 . . 1.392(2)
C6 H6 . . .94(2)
C6 C1 . . 1.385(2)
C3 H3 . . 1.01(2)
C3 C4 . . 1.393(2)
C15 H15 . . .92(2)
C15 C14 . . 1.387(3)
C15 C16 . . 1.387(3)
C20 H20a . . .94(2)
C20 H20b . . .96(3)
C20 H20c . . 1.03(3)
C20 C19 . . 1.490(3)
C4 C7 . . 1.527(2)
C14 H14 . . .99(2)
C14 C13 . . 1.385(3)
C13 H13 . . .95(2)
C13 C12 . . 1.393(2)
C19 H19a . . .94(2)
C19 H19b . . .95(3)
C12 H12 . . 1.024(18)
C16 H16 . . .94(2)
C9 C8 . . 1.489(2)
C8 H8b . . .91(2)
C8 H8a . . .98(2)
C8 C7 . . 1.544(2)
C7 H7 . . .956(19)

loop_
_geom_contact_atom_site_label_1
_geom_contact_atom_site_label_2
_geom_contact_distance
_geom_contact_site_symmetry_1
_geom_contact_site_symmetry_2
H8b H8a 1.51(3) . .
H20a H20b 1.57(3) . .
H20a H20c 1.59(3) . .
H19b H19a 1.61(4) . .
H20c H20b 1.61(4) . .
O3 H19b 1.94(3) . .
O3 H19a 1.95(2) . .
C9 H8b 1.96(2) . .
C1 H2 1.99(2) . .
C20 H19b 2.01(3) . .
C16 H15 2.01(2) . .
C15 H16 2.01(2) . .
C20 H19a 2.01(2) . .
C4 H7 2.017(19) . .
C1 H6 2.02(2) . .
C19 H20b 2.02(3) . .
C14 H15 2.02(2) . .
C14 H13 2.03(2) . .
C8 H7 2.026(17) . .
C19 H20a 2.03(2) . .
C11 H16 2.04(2) . .
C7 H8b 2.04(2) . .
C12 H13 2.05(2) . .
C9 H8a 2.05(2) . .
C3 H2 2.05(2) . .
C15 H14 2.05(2) . .
C5 H6 2.05(2) . .
C4 H5 2.059(18) . .
C17 H7 2.060(18) . .
C19 H20c 2.07(3) . .
C2 H3 2.07(2) . .
C6 H5 2.072(18) . .
C13 H14 2.09(2) . .
C11 H12 2.093(19) . .
C4 H3 2.10(2) . .
C13 H12 2.107(19) . .
C7 H8a 2.12(2) . .
O1 O2 2.2026(16) . .
O4 O3 2.2406(17) . .
H8b H7 2.26(3) . .
H19b H20b 2.27(4) . .
H16 H15 2.28(3) . .
H20a H19a 2.32(3) . .
H20c H19a 2.32(4) . .
H14 H15 2.33(3) . .
O3 C17 2.3521(19) . .
C18 C19 2.354(2) . .
H20a H19b 2.35(3) . .
O1 C11 2.3558(19) . .
H3 H2 2.37(3) . .
H14 H13 2.37(3) . .
C5 C1 2.384(2) . .
O1 C17 2.3869(19) . .
H5 H6 2.39(3) . .
H7 H8a 2.39(3) . .
C3 C1 2.395(2) . .
C5 C3 2.396(2) . .
H12 H13 2.40(3) . .
O4 C17 2.398(2) . .
C15 C13 2.400(3) . .
C14 C16 2.402(3) . .
C12 C16 2.403(2) . .
C11 C13 2.407(2) . .
C14 C12 2.408(2) . .
C11 C15 2.409(3) . .
O2 C8 2.410(2) . .
O3 C20 2.412(2) . .
C2 C6 2.413(2) . .
C2 C4 2.422(2) . .
C10 C9 2.424(2) . .
C6 C4 2.433(2) . .
O1 C8 2.433(2) . .
C10 C18 2.445(2) . .
O3 H7 2.452(16) . .
O4 H6 2.46(2) . '1 655'
O2 H12 2.457(19) . '2 546'
O4 H19b 2.46(3) . .
H3 H20b 2.46(3) . '1 545'
H5 H15 2.47(3) . '1 465'
C10 C7 2.477(2) . .
C17 C8 2.477(2) . .
C10 C16 2.486(2) . .
C18 H19b 2.49(3) . .
H5 H7 2.49(2) . .
C9 C7 2.504(2) . .
C10 C12 2.506(2) . .
C5 C7 2.530(2) . .
C17 H3 2.53(2) . .
C17 C4 2.539(2) . .
H2 H7 2.54(3) . '1 545'
C4 C8 2.544(2) . .
C3 C7 2.555(2) . .
C11 C17 2.557(2) . .
O2 H8a 2.561(19) . .
H3 H7 2.57(3) . '1 545'
C18 H19a 2.58(3) . .
H5 H8a 2.59(3) . .
O3 H20b 2.59(3) . .
O4 C19 2.603(2) . .
C18 C7 2.603(2) . .
O3 H20c 2.61(3) . .
O4 H19a 2.63(3) . .
C5 H7 2.631(17) . .
H20c H20b 2.64(4) . '2 547'
C10 H16 2.66(2) . .
C7 H5 2.661(18) . .
H2 H20c 2.66(3) . '1 545'
C18 H16 2.67(2) . '1 565'
O1 H8b 2.67(2) . '2 546'
O3 H16 2.68(2) . '1 565'
H5 H2 2.69(3) . '1 565'
C10 H12 2.689(19) . .
C17 H8b 2.69(2) . .
H12 H13 2.69(3) . '2 656'
Cl C2 2.6945(17) . .
H14 H8a 2.70(3) . '1 645'
C4 H8a 2.707(19) . .
O1 H8b 2.71(2) . .
Cl C6 2.7179(17) . .
H20c H19a 2.72(4) . '2 557'
C18 H7 2.726(17) . .
H16 H19b 2.73(3) . '1 545'
H8a H13 2.74(3) . '1 455'
H2 H20a 2.74(3) . '2 537'
Cl H2 2.75(2) . .
C7 H3 2.760(19) . .
O3 C7 2.7651(18) . .
C5 C2 2.769(2) . .
C13 C16 2.771(3) . .
C10 C8 2.771(2) . .
H19a H20b 2.77(4) . .
C15 C12 2.778(3) . .
C11 C14 2.781(2) . .
C4 C1 2.783(2) . .
C6 C3 2.786(2) . .
O4 C11 2.796(2) . .
H14 H12 2.80(3) . '2 646'
Cl H6 2.81(2) . .
O2 H13 2.81(2) . '1 455'
O3 H3 2.81(2) . '1 565'
O2 H8b 2.82(2) . '2 546'
Cl H19b 2.83(3) . '1 445'
O1 C7 2.833(2) . .
H20c H19b 2.83(4) . .
C17 C9 2.837(2) . .
C10 H3 2.84(2) . .
O2 H8b 2.85(2) . .
O4 C10 2.858(2) . .
C2 H7 2.876(18) . '1 545'
C17 C3 2.888(2) . .
C5 H8a 2.90(2) . .
C3 H7 2.909(19) . '1 545'
C10 H8b 2.93(2) . .
H16 H3 2.94(3) . .
H20c H20c 2.95(4) . '2 557'
H20c H20c 2.95(4) . '2 547'
O4 H15 2.95(2) . '1 565'
C1 H19a 2.95(2) . '2 547'
H2 H19a 2.96(3) . '2 547'
C2 H19a 2.97(3) . '2 547'
C2 H5 2.986(18) . '1 545'
H5 H14 2.99(3) . '1 465'
C3 H20b 2.99(3) . '1 545'
C5 H2 2.99(2) . '1 565'
H12 H15 2.99(3) . '1 565'
C9 H8b 3.01(2) . '2 546'
C11 C18 3.013(2) . .
O3 H2 3.05(2) . '1 565'
C20 H20c 3.05(3) . '2 557'
O2 H14 3.06(2) . '1 455'
H20a H20c 3.06(3) . '2 557'
C14 H13 3.07(2) . '2 646'
O4 H16 3.07(2) . '1 565'
C8 H5 3.074(18) . .
C18 H3 3.08(2) . .
Cl H19a 3.10(2) . '2 547'
C13 H12 3.109(19) . '2 646'
O4 C16 3.121(2) . .
C4 C9 3.144(2) . .
C2 H20c 3.14(3) . '1 545'
C14 H12 3.14(2) . '2 646'
C20 H3 3.15(2) . '1 565'
C6 H20a 3.15(2) . '2 547'
C17 H16 3.17(2) . '1 565'
C5 H20a 3.17(2) . '2 547'
O1 C16 3.176(2) . .
C12 H15 3.18(2) . '1 565'
C15 H5 3.185(18) . '1 645'
C5 C8 3.190(2) . .
H2 H20b 3.19(3) . '1 545'
C15 H12 3.194(19) . '1 545'
C3 H7 3.20(2) . .
O1 C12 3.198(2) . .
C19 H16 3.20(2) . '1 565'
C10 H7 3.204(18) . .
C13 H13 3.21(2) . '2 646'
C6 H2 3.23(2) . .
O3 H20a 3.23(2) . .
C14 H16 3.23(2) . .
C1 H20a 3.24(2) . '2 547'
C11 H15 3.24(2) . .
H3 H20c 3.24(3) . '1 545'
C13 H15 3.24(2) . .
H14 H13 3.24(3) . '2 646'
O4 H16 3.24(2) . .
O1 H3 3.24(2) . .
O1 H8a 3.25(2) . .
C15 H13 3.25(2) . .
C2 H6 3.26(2) . .
C12 H16 3.26(2) . .
H19a H20b 3.26(4) . '1 545'
O1 H12 3.259(19) . .
O1 H16 3.26(2) . .
C11 H13 3.27(2) . .
C1 H5 3.270(18) . '1 545'
C4 H2 3.27(2) . .
O4 H20b 3.27(3) . '1 545'
C5 H15 3.28(2) . '1 465'
C4 H2 3.28(2) . '1 565'
C3 H5 3.284(18) . .
C1 H5 3.284(18) . .
C9 H7 3.285(18) . .
C16 H14 3.29(2) . .
H6 H15 3.29(3) . '1 465'
C4 H6 3.29(2) . .
C1 H3 3.30(2) . .
C7 H2 3.31(2) . '1 565'
C4 H20a 3.31(2) . '2 547'
C4 H8b 3.31(2) . .
C20 H2 3.31(2) . '1 565'
C19 H20c 3.32(3) . '2 547'
C12 H14 3.32(2) . .
C5 H3 3.32(2) . .
C2 H20b 3.33(3) . '1 545'
C16 H12 3.326(19) . .
C18 H20b 3.33(3) . '1 545'
O1 C8 3.330(2) . '2 546'
O4 C6 3.335(2) . '1 655'
C14 H12 3.337(19) . .
O1 C9 3.340(2) . '2 546'
O3 H20c 3.35(3) . '2 547'
C17 H8a 3.35(2) . .
C12 H14 3.35(2) . '2 656'
C18 C4 3.367(2) . .
C2 H20a 3.37(2) . '2 547'
C10 C4 3.371(2) . .
O2 C12 3.376(2) . '2 546'
Cl H5 3.377(18) . '1 545'
O3 C4 3.3788(18) . .
C17 H16 3.38(2) . .
C13 H8a 3.38(2) . '1 655'
H19b H15 3.39(4) . '1 565'
C16 H19b 3.39(3) . '1 545'
C17 C16 3.394(2) . .
C3 H20a 3.40(2) . '2 547'
O1 O2 3.4066(17) . '2 556'
C9 H13 3.41(2) . '1 455'
C18 H15 3.41(2) . '1 565'
O4 C12 3.418(2) . .
H13 H13 3.43(3) . '2 646'
H13 H13 3.43(3) . '2 656'
C3 C10 3.433(2) . .
Cl H6 3.45(2) . '2 447'
H8b H14 3.46(3) . '1 465'
O2 C10 3.456(2) . '2 546'
H16 H20b 3.46(3) . '1 545'
H16 H7 3.46(3) . '1 545'
C17 C12 3.464(2) . .
O1 H8b 3.46(2) . '1 545'
O2 H8b 3.47(2) . '1 545'
C8 H14 3.47(2) . '1 465'
C20 H2 3.47(2) . '2 567'
C14 H5 3.472(18) . '1 645'
C18 C16 3.476(2) . '1 565'
C19 H3 3.48(2) . '1 565'
C8 H13 3.48(2) . '1 455'
O2 C10 3.480(2) . .
C15 H13 3.48(2) . '2 646'
C7 H3 3.491(19) . '1 565'
C3 H20c 3.50(3) . '1 545'
H3 H7 3.50(3) . .
C17 H12 3.51(2) . .
Cl H6 3.51(2) . '1 545'
O1 O2 3.5167(17) . '2 546'
H2 H20b 3.52(3) . '2 537'
C3 C18 3.519(2) . .
C20 H19a 3.52(2) . '2 557'
O2 C13 3.524(2) . '1 455'
C5 C2 3.532(2) . '1 565'
H19a H20b 3.54(4) . '2 547'
O1 C4 3.5433(18) . .
O2 C8 3.548(2) . '2 546'
C20 H20b 3.55(3) . '2 547'
C3 C8 3.551(2) . .
O1 H8a 3.56(2) . '2 546'
C12 H13 3.56(2) . '2 656'
O3 C3 3.5597(19) . '1 565'
C13 H14 3.56(2) . '2 656'
O2 C9 3.562(2) . '2 546'
O2 C7 3.566(2) . .
O3 C10 3.588(2) . .
C20 H20c 3.59(3) . '2 547'
C14 H8a 3.59(2) . '1 645'
C9 H14 3.59(2) . '1 455'
C3 H20c 3.59(3) . '2 547'
C19 C1 3.595(2) . '2 557'
O3 C16 3.601(2) . '1 565'
O4 H3 3.61(2) . .
C16 H3 3.61(2) . .
C18 C16 3.608(2) . .
C16 H12 3.608(19) . '1 545'
C6 C14 3.610(2) . '1 455'
C18 H16 3.61(2) . .
H6 H20a 3.62(3) . '2 547'
C9 H3 3.62(2) . .
O3 C2 3.618(2) . '1 565'
H6 H19b 3.62(3) . '1 455'
C2 H20a 3.62(2) . '2 537'
C13 H15 3.63(2) . '1 565'
O4 C15 3.630(2) . '1 565'
H12 H8a 3.63(3) . '2 546'
C14 C13 3.632(3) . '2 646'
C9 H12 3.632(19) . '2 546'
C1 H15 3.63(2) . '1 455'
C20 C18 3.635(2) . .
O2 C14 3.636(2) . '1 455'
C15 C12 3.641(3) . '1 545'
C3 C20 3.646(2) . '1 545'
Cl H15 3.65(2) . '1 455'
C3 C9 3.648(2) . .
Cl H20a 3.65(2) . '2 537'
C6 H15 3.65(2) . '1 465'
Cl C19 3.652(2) . '1 445'
C18 H6 3.65(2) . '1 655'
C12 H8a 3.66(2) . '2 546'
O1 C3 3.6571(19) . .
O3 H20a 3.66(2) . '2 547'
C11 C9 3.668(2) . .
C2 C20 3.677(2) . '1 545'
C2 H20c 3.68(3) . '2 547'
O3 H3 3.681(19) . .
C15 H6 3.68(2) . '1 655'
O1 H7 3.685(18) . .
C17 C19 3.687(2) . .
C14 C12 3.688(2) . '2 646'
O3 H20b 3.69(3) . '1 545'
Cl Cl 3.6895(4) . '2 447'
Cl Cl 3.6895(4) . '2 457'
C5 H2 3.70(2) . .
C11 H3 3.70(2) . .
O4 C16 3.697(2) . '1 565'
C6 C15 3.699(3) . '1 455'
C12 H15 3.70(2) . .
C13 H16 3.71(2) . .
C15 H19b 3.71(3) . '1 545'
C16 H13 3.72(2) . .
C10 H8a 3.72(2) . .
C2 C19 3.724(2) . '2 547'
C3 H6 3.73(2) . .
O4 C7 3.7284(19) . .
C6 H19a 3.74(2) . '2 547'
C15 C1 3.740(2) . '1 655'
O1 C18 3.7404(19) . .
C5 C14 3.745(2) . '1 455'
C2 C7 3.748(2) . '1 545'
O2 C16 3.749(2) . '2 556'
C12 H13 3.75(2) . '2 646'
C8 H3 3.75(2) . .
C2 H5 3.759(18) . .
C19 H2 3.76(2) . '1 565'
Cl H19b 3.76(3) . '2 547'
C18 C12 3.761(2) . .
C16 H6 3.76(2) . '1 655'
C3 H19a 3.76(3) . '2 547'
C10 H8b 3.77(2) . '2 546'
C10 C15 3.766(2) . .
C13 H5 3.772(18) . '1 655'
C11 H14 3.77(2) . .
C2 C20 3.777(3) . '2 547'
C11 H15 3.78(2) . '1 565'
Cl C19 3.781(2) . '2 547'
C10 C13 3.781(2) . .
C18 H3 3.78(2) . '1 565'
C14 H12 3.793(18) . '1 545'
O4 H12 3.79(2) . .
C3 H14 3.80(2) . '1 455'
C20 C1 3.796(2) . '2 557'
C5 H14 3.80(2) . '1 455'
C6 H3 3.80(2) . .
C6 H14 3.80(2) . '1 455'
C15 H12 3.802(19) . .
O3 C3 3.8018(19) . .
C1 H14 3.80(2) . '1 455'
C5 C13 3.803(2) . '1 455'
C2 H14 3.80(2) . '1 455'
C9 H8b 3.81(2) . '1 545'
Cl C5 3.8089(17) . '1 545'
C4 H14 3.81(2) . '1 455'
C14 H6 3.81(2) . '1 655'
C1 H19b 3.82(3) . '2 547'
C9 C8 3.818(2) . '2 546'
C13 C12 3.818(2) . '2 646'
C6 C7 3.822(2) . .
C5 C17 3.825(2) . .
C7 H16 3.83(2) . '1 565'
C3 H5 3.826(18) . '1 545'
C18 H20b 3.83(3) . .
C19 H2 3.83(2) . '2 557'
C2 C7 3.835(2) . .
C6 H2 3.83(2) . '1 565'
C18 C8 3.836(2) . .
C14 C1 3.847(2) . '1 655'
C15 C18 3.847(2) . '1 545'
C13 C13 3.847(3) . '2 656'
C13 C13 3.847(3) . '2 646'
C3 H8a 3.853(19) . .
Cl C6 3.8550(17) . '1 545'
C19 H7 3.856(17) . .
C10 H16 3.86(2) . '1 565'
C3 C7 3.865(2) . '1 545'
C17 H20b 3.87(3) . '1 545'
O2 C11 3.869(2) . '2 546'
C17 H19b 3.88(3) . .
C20 H16 3.89(2) . '1 565'
Cl H19a 3.89(2) . '1 445'
C13 H13 3.89(2) . '2 656'
C5 H13 3.89(2) . '1 455'
C17 C16 3.897(2) . '1 565'
O2 H16 3.90(2) . '2 556'
C3 C20 3.902(2) . '2 547'
C18 H20c 3.90(3) . .
C20 C20 3.905(3) . '2 547'
C20 C20 3.905(3) . '2 557'
C5 H14 3.91(2) . '1 465'
C4 H20c 3.91(3) . '2 547'
O2 C11 3.912(2) . '2 556'
O4 H19b 3.91(3) . '1 545'
O2 C4 3.9147(18) . .
C11 C7 3.915(2) . .
C18 H12 3.92(2) . .
O2 C17 3.917(2) . '2 546'
O3 C20 3.921(2) . '2 547'
O4 H7 3.924(17) . .
O4 H5 3.926(18) . '1 655'
C6 H15 3.93(2) . '1 455'
C20 H19a 3.93(2) . '1 565'
C2 C4 3.931(2) . '1 545'
O4 C15 3.932(2) . .
C19 H20b 3.93(3) . '2 547'
C17 H19a 3.94(2) . .
C5 H8b 3.94(2) . .
C18 H8b 3.94(2) . .
C9 C9 3.940(2) . '2 556'
C9 C9 3.940(2) . '2 546'
C3 H16 3.94(2) . .
C11 H8a 3.94(2) . '2 546'
O1 O1 3.9431(16) . '2 556'
O1 O1 3.9431(16) . '2 546'
C19 H20b 3.94(3) . '1 545'
Cl H20a 3.95(2) . '1 445'
C20 H20a 3.95(2) . '2 547'
C11 H8b 3.95(2) . '2 546'
C5 C1 3.951(2) . '1 565'
Cl C6 3.9515(17) . '2 447'
C6 C20 3.957(2) . '2 547'
C14 H8a 3.96(2) . '1 655'
C18 H20c 3.96(3) . '2 547'
C4 H20b 3.97(3) . '1 545'
C6 C13 3.967(2) . '1 455'
C20 C19 3.968(3) . '2 557'
C11 H6 3.98(2) . '1 655'
C6 H7 3.977(18) . .
O2 H8a 3.979(19) . '1 545'
C17 H3 3.982(19) . '1 565'
C16 H13 3.98(2) . '2 646'
C5 C9 3.988(2) . .
Cl C3 3.9926(16) . .
C19 C16 3.997(3) . '1 565'
C12 H8b 4.00(2) . '2 546'
Cl C5 3.9999(17) . .

loop_
_geom_torsion_atom_site_label_1
_geom_torsion_atom_site_label_2
_geom_torsion_atom_site_label_3
_geom_torsion_atom_site_label_4
_geom_torsion_site_symmetry_1
_geom_torsion_site_symmetry_2
_geom_torsion_site_symmetry_3
_geom_torsion_site_symmetry_4
_geom_torsion
C9 O1 C10 C11 . . . . -167.81(13)
C9 O1 C10 C17 . . . . 15.5(2)
C10 O1 C9 O2 . . . . -171.83(14)
C10 O1 C9 C8 . . . . 9.4(2)
C19 O3 C18 O4 . . . . -.8(2)
C19 O3 C18 C17 . . . . 178.80(13)
C18 O3 C19 C20 . . . . 173.03(14)
C18 O3 C19 H19b . . . . 56.6(16)
C18 O3 C19 H19a . . . . -68.6(15)
C4 C5 C6 C1 . . . . .5(2)
C4 C5 C6 H6 . . . . -178.2(16)
H5 C5 C6 C1 . . . . -179.7(12)
H5 C5 C6 H6 . . . . 2(2)
C6 C5 C4 C3 . . . . .4(2)
C6 C5 C4 C7 . . . . 179.85(14)
H5 C5 C4 C3 . . . . -179.4(12)
H5 C5 C4 C7 . . . . .1(12)
C12 C11 C10 O1 . . . . 89.15(18)
C12 C11 C10 C17 . . . . -94.5(2)
C16 C11 C10 O1 . . . . -89.08(18)
C16 C11 C10 C17 . . . . 87.2(2)
C10 C11 C12 C13 . . . . -179.04(15)
C10 C11 C12 H12 . . . . -1.3(12)
C16 C11 C12 C13 . . . . -.8(2)
C16 C11 C12 H12 . . . . 176.9(12)
C10 C11 C16 C15 . . . . 178.94(16)
C10 C11 C16 H16 . . . . -4.0(15)
C12 C11 C16 C15 . . . . .7(3)
C12 C11 C16 H16 . . . . 177.7(15)
C18 C17 C10 O1 . . . . 173.44(14)
C18 C17 C10 C11 . . . . -2.5(3)
C7 C17 C10 O1 . . . . -3.1(2)
C7 C17 C10 C11 . . . . -179.00(15)
C10 C17 C18 O4 . . . . -7.0(3)
C10 C17 C18 O3 . . . . 173.51(14)
C7 C17 C18 O4 . . . . 169.53(16)
C7 C17 C18 O3 . . . . -10.0(2)
C10 C17 C7 C4 . . . . 94.54(17)
C10 C17 C7 C8 . . . . -30.1(2)
C10 C17 C7 H7 . . . . -145.9(11)
C18 C17 C7 C4 . . . . -81.93(17)
C18 C17 C7 C8 . . . . 153.48(14)
C18 C17 C7 H7 . . . . 37.7(11)
C1 C2 C3 C4 . . . . .5(2)
C1 C2 C3 H3 . . . . 178.4(13)
H2 C2 C3 C4 . . . . 179.2(15)
H2 C2 C3 H3 . . . . -3(2)
C3 C2 C1 Cl . . . . -178.93(12)
C3 C2 C1 C6 . . . . .3(2)
H2 C2 C1 Cl . . . . 2.4(14)
H2 C2 C1 C6 . . . . -178.4(14)
C5 C6 C1 Cl . . . . 178.41(12)
C5 C6 C1 C2 . . . . -.8(2)
H6 C6 C1 Cl . . . . -2.9(16)
H6 C6 C1 C2 . . . . 177.9(16)
C2 C3 C4 C5 . . . . -.9(2)
C2 C3 C4 C7 . . . . 179.63(14)
H3 C3 C4 C5 . . . . -178.7(13)
H3 C3 C4 C7 . . . . 1.9(13)
C16 C15 C14 C13 . . . . -1.1(3)
C16 C15 C14 H14 . . . . 179.9(13)
H15 C15 C14 C13 . . . . 179.0(16)
H15 C15 C14 H14 . . . . 0(2)
C14 C15 C16 C11 . . . . .3(3)
C14 C15 C16 H16 . . . . -176.9(15)
H15 C15 C16 C11 . . . . -179.8(16)
H15 C15 C16 H16 . . . . 3(2)
H20a C20 C19 O3 . . . . 176.8(13)
H20a C20 C19 H19b . . . . -69(2)
H20a C20 C19 H19a . . . . 60(2)
H20c C20 C19 O3 . . . . 58.9(15)
H20c C20 C19 H19b . . . . 173(2)
H20c C20 C19 H19a . . . . -58(2)
H20b C20 C19 O3 . . . . -59.2(17)
H20b C20 C19 H19b . . . . 55(2)
H20b C20 C19 H19a . . . . -176(2)
C5 C4 C7 C17 . . . . 166.80(13)
C5 C4 C7 C8 . . . . -70.59(18)
C5 C4 C7 H7 . . . . 44.5(10)
C3 C4 C7 C17 . . . . -13.7(2)
C3 C4 C7 C8 . . . . 108.89(16)
C3 C4 C7 H7 . . . . -136.0(10)
C15 C14 C13 C12 . . . . .9(3)
C15 C14 C13 H13 . . . . -177.5(15)
H14 C14 C13 C12 . . . . 179.9(14)
H14 C14 C13 H13 . . . . 1(2)
C14 C13 C12 C11 . . . . .0(3)
C14 C13 C12 H12 . . . . -177.7(12)
H13 C13 C12 C11 . . . . 178.4(16)
H13 C13 C12 H12 . . . . 0(2)
O1 C9 C8 C7 . . . . -43.19(19)
O1 C9 C8 H8b . . . . 77.1(15)
O1 C9 C8 H8a . . . . -168.0(12)
O2 C9 C8 C7 . . . . 138.19(17)
O2 C9 C8 H8b . . . . -101.6(15)
O2 C9 C8 H8a . . . . 13.4(12)
C9 C8 C7 C17 . . . . 51.51(17)
C9 C8 C7 C4 . . . . -73.94(16)
C9 C8 C7 H7 . . . . 170.6(11)
H8b C8 C7 C17 . . . . -66.9(16)
H8b C8 C7 C4 . . . . 167.7(16)
H8b C8 C7 H7 . . . . 52.2(19)
H8a C8 C7 C17 . . . . 175.1(12)
H8a C8 C7 C4 . . . . 49.7(12)
H8a C8 C7 H7 . . . . -65.7(16)
